data_7203219
loop_
_publ_author_name
'Kenneth E. Maly'
'Thierry Maris'
'James D. Wuest'

_publ_section_title
;
 Two-dimensional hydrogen-bonded networks in crystals of diboronic
 acids
;
_journal_name_full CrystEngComm
_journal_page_first 33
_journal_page_last 35
_journal_paper_doi 10.1039/b516402h
_journal_year 2006
_chemical_compound_source 'Synthesized by the authors. See text'
_chemical_formula_moiety 'C14 H12 B2 O4'
_chemical_formula_sum 'C14 H12 B2 O4'
_chemical_formula_weight 265.86
_chemical_name_systematic
;
?
;
_space_group_IT_number 14
_symmetry_cell_setting monoclinic
_symmetry_space_group_name_Hall '-P 2yn'
_symmetry_space_group_name_H-M 'P 1 21/n 1'
_atom_sites_solution_hydrogens geom
_atom_sites_solution_primary direct
_atom_sites_solution_secondary difmap
_audit_creation_method SHELXL-97
_cell_angle_alpha 90.00
_cell_angle_beta 103.737(1)
_cell_angle_gamma 90.00
_cell_formula_units_Z 2
_cell_length_a 11.3430(2)
_cell_length_b 5.0685(1)
_cell_length_c 11.5810(2)
_cell_measurement_reflns_used 5237
_cell_measurement_temperature 200(2)
_cell_measurement_theta_max 68.82
_cell_measurement_theta_min 4.91
_cell_volume 646.77(2)
_computing_cell_refinement 'SMART (Bruker, 2003)'
_computing_data_collection 'SMART (Bruker, 2003)'
_computing_data_reduction 'SAINT (Bruker, 2004)'
_computing_molecular_graphics 'SHELXTL (Bruker, 1997)'
_computing_publication_material 'UdMX (local program)'
_computing_structure_refinement 'SHELXL97 (Sheldrick, 1997)'
_computing_structure_solution 'SHELXS97 (Sheldrick, 1997)'
_diffrn_ambient_temperature 200(2)
_diffrn_detector_area_resol_mean 5.5
_diffrn_measured_fraction_theta_full 0.991
_diffrn_measured_fraction_theta_max 0.992
_diffrn_measurement_device_type 'Bruker Smart 6000'
_diffrn_measurement_method \w
_diffrn_radiation_monochromator 'Montel 200 optics'
_diffrn_radiation_source 'Rotating Anode'
_diffrn_radiation_type CuK\a
_diffrn_radiation_wavelength 1.54178
_diffrn_reflns_av_R_equivalents 0.026
_diffrn_reflns_av_sigmaI/netI 0.0134
_diffrn_reflns_limit_h_max 13
_diffrn_reflns_limit_h_min -13
_diffrn_reflns_limit_k_max 5
_diffrn_reflns_limit_k_min -6
_diffrn_reflns_limit_l_max 13
_diffrn_reflns_limit_l_min -13
_diffrn_reflns_number 8809
_diffrn_reflns_theta_full 68.81
_diffrn_reflns_theta_max 68.81
_diffrn_reflns_theta_min 4.91
_diffrn_standards_decay_% 1.03
_diffrn_standards_number 51
_exptl_absorpt_coefficient_mu 0.793
_exptl_absorpt_correction_T_max 0.9600
_exptl_absorpt_correction_T_min 0.9300
_exptl_absorpt_correction_type multi-scan
_exptl_absorpt_process_details 'Sadabs (Sheldrick,1996)'
_exptl_crystal_colour Colorless
_exptl_crystal_density_diffrn 1.365
_exptl_crystal_density_method 'not measured'
_exptl_crystal_description block
_exptl_crystal_F_000 276
_exptl_crystal_size_max 0.20
_exptl_crystal_size_mid 0.05
_exptl_crystal_size_min 0.05
_refine_diff_density_max 0.232
_refine_diff_density_min -0.153
_refine_diff_density_rms 0.044
_refine_ls_extinction_coef 0.0074(16)
_refine_ls_extinction_expression Fc^*^=kFc[1+0.001xFc^2^\l^3^/sin(2\q)]^-1/4^
_refine_ls_extinction_method SHELXL
_refine_ls_goodness_of_fit_ref 1.088
_refine_ls_hydrogen_treatment refall
_refine_ls_matrix_type full
_refine_ls_number_parameters 116
_refine_ls_number_reflns 1179
_refine_ls_number_restraints 0
_refine_ls_restrained_S_all 1.088
_refine_ls_R_factor_all 0.0367
_refine_ls_R_factor_gt 0.0353
_refine_ls_shift/su_max 0.000
_refine_ls_shift/su_mean 0.000
_refine_ls_structure_factor_coef Fsqd
_refine_ls_weighting_details 'calc w=1/[\s^2^(Fo^2^)+(0.0747P)^2^+0.0720P] where P=(Fo^2^+2Fc^2^)/3'
_refine_ls_weighting_scheme calc
_refine_ls_wR_factor_gt 0.1030
_refine_ls_wR_factor_ref 0.1048
_reflns_number_gt 1090
_reflns_number_total 1179
_reflns_threshold_expression I>2\s(I)
_cod_data_source_file b516402h.txt
_cod_data_source_block jiw973
_cod_depositor_comments
;
The following automatic conversions were performed:
'_symmetry_cell_setting' value 'Monoclinic' changed to 'monoclinic'
according to '/home/saulius/struct/CIF-dictionaries/cif_core.dic'
dictionary named 'cif_core.dic' version 2.4.1 from
2010-06-29.

'_geom_angle_publ_flag' value 'Y' changed to 'y' according to
'/home/saulius/struct/CIF-dictionaries/cif_core.dic' dictionary named
'cif_core.dic' version 2.4.1 from 2010-06-29 (14
times).

'_geom_bond_publ_flag' value 'Y' changed to 'y' according to
'/home/saulius/struct/CIF-dictionaries/cif_core.dic' dictionary named
'cif_core.dic' version 2.4.1 from 2010-06-29 (11
times).

'_geom_torsion_publ_flag' value 'Y' changed to 'y' according to
'/home/saulius/struct/CIF-dictionaries/cif_core.dic' dictionary named
'cif_core.dic' version 2.4.1 from 2010-06-29 (14 times).

Automatic conversion script
Id: cif_fix_enum 1527 2010-12-29 10:47:43Z saulius 
;
_cod_original_sg_symbol_H-M P21/n
_cod_database_code 7203219

loop_
_symmetry_equiv_pos_as_xyz
'x, y, z'
'-x+1/2, y+1/2, -z+1/2'
'-x, -y, -z'
'x-1/2, -y-1/2, z-1/2'

loop_
_atom_site_label
_atom_site_type_symbol
_atom_site_fract_x
_atom_site_fract_y
_atom_site_fract_z
_atom_site_U_iso_or_equiv
_atom_site_adp_type
_atom_site_occupancy
_atom_site_symmetry_multiplicity
_atom_site_calc_flag
_atom_site_refinement_flags
_atom_site_disorder_assembly
_atom_site_disorder_group
B1 B 0.31037(10) 0.5772(2) -0.06722(10) 0.0277(3) Uani 1 1 d . . .
O8 O 0.31139(8) 0.81833(15) -0.11796(7) 0.0354(3) Uani 1 1 d . . .
H8 H 0.2857(16) 0.819(4) -0.1976(18) 0.067(5) Uiso 1 1 d . . .
O9 O 0.26118(7) 0.36813(16) -0.13776(6) 0.0332(3) Uani 1 1 d . . .
H9 H 0.2738(16) 0.206(4) -0.1041(16) 0.062(5) Uiso 1 1 d . . .
C1 C 0.36175(9) 0.5493(2) 0.07057(9) 0.0267(3) Uani 1 1 d . . .
C2 C 0.44272(10) 0.7354(2) 0.13382(9) 0.0304(3) Uani 1 1 d . . .
H2 H 0.4705(13) 0.881(3) 0.0899(12) 0.040(3) Uiso 1 1 d . . .
C3 C 0.48564(10) 0.7205(2) 0.25596(9) 0.0326(3) Uani 1 1 d . . .
H3 H 0.5407(13) 0.854(3) 0.2979(13) 0.042(4) Uiso 1 1 d . . .
C4 C 0.44640(10) 0.5174(2) 0.31957(9) 0.0303(3) Uani 1 1 d . . .
C5 C 0.36562(11) 0.3293(2) 0.25764(10) 0.0335(3) Uani 1 1 d . . .
H5 H 0.3345(13) 0.187(3) 0.2992(13) 0.042(4) Uiso 1 1 d . . .
C6 C 0.32513(10) 0.3452(2) 0.13506(9) 0.0310(3) Uani 1 1 d . . .
H6 H 0.2695(13) 0.215(3) 0.0944(13) 0.037(3) Uiso 1 1 d . . .
C7 C 0.48535(10) 0.5050(2) 0.44690(9) 0.0344(3) Uani 1 1 d . . .

loop_
_atom_site_aniso_label
_atom_site_aniso_U_11
_atom_site_aniso_U_22
_atom_site_aniso_U_33
_atom_site_aniso_U_23
_atom_site_aniso_U_13
_atom_site_aniso_U_12
B1 0.0319(6) 0.0289(6) 0.0210(6) -0.0009(4) 0.0036(4) 0.0027(4)
O8 0.0549(6) 0.0284(5) 0.0188(4) 0.0007(3) 0.0003(3) -0.0027(3)
O9 0.0494(5) 0.0272(5) 0.0192(4) -0.0003(3) 0.0006(3) -0.0007(3)
C1 0.0317(5) 0.0277(6) 0.0199(5) -0.0002(4) 0.0044(4) 0.0036(4)
C2 0.0359(6) 0.0315(6) 0.0226(5) 0.0023(4) 0.0047(4) -0.0014(4)
C3 0.0351(6) 0.0361(7) 0.0235(6) -0.0024(4) 0.0006(4) -0.0026(4)
C4 0.0353(6) 0.0352(6) 0.0190(6) 0.0008(4) 0.0034(4) 0.0069(4)
C5 0.0454(7) 0.0325(6) 0.0225(6) 0.0039(4) 0.0080(5) -0.0006(5)
C6 0.0388(6) 0.0302(6) 0.0224(6) -0.0014(4) 0.0038(4) -0.0027(4)
C7 0.0397(7) 0.0387(7) 0.0227(5) 0.0011(4) 0.0035(4) 0.0050(5)

loop_
_atom_type_symbol
_atom_type_description
_atom_type_scat_dispersion_real
_atom_type_scat_dispersion_imag
_atom_type_scat_source
C C 0.0181 0.0091 'International Tables Vol C Tables 4.2.6.8 and 6.1.1.4'
H H 0.0000 0.0000 'International Tables Vol C Tables 4.2.6.8 and 6.1.1.4'
B B 0.0090 0.0039 'International Tables Vol C Tables 4.2.6.8 and 6.1.1.4'
O O 0.0492 0.0322 'International Tables Vol C Tables 4.2.6.8 and 6.1.1.4'

loop_
_geom_angle_atom_site_label_1
_geom_angle_atom_site_label_2
_geom_angle_atom_site_label_3
_geom_angle_site_symmetry_1
_geom_angle_site_symmetry_2
_geom_angle_site_symmetry_3
_geom_angle
_geom_angle_publ_flag
O8 B1 O9 . . . 118.78(9) y
O8 B1 C1 . . . 118.79(9) y
O9 B1 C1 . . . 122.4(1) y
B1 O8 H8 . . . 114.4(13) ?
B1 O9 H9 . . . 116.3(12) ?
C6 C1 C2 . . . 117.53(10) y
C6 C1 B1 . . . 121.65(9) y
C2 C1 B1 . . . 120.78(9) y
C3 C2 C1 . . . 121.81(10) y
C3 C2 H2 . . . 119.2(8) ?
C1 C2 H2 . . . 119.0(8) ?
C2 C3 C4 . . . 119.97(10) y
C2 C3 H3 . . . 120.1(9) ?
C4 C3 H3 . . . 119.9(8) ?
C5 C4 C3 . . . 118.95(9) y
C5 C4 C7 . . . 120.1(1) y
C3 C4 C7 . . . 120.93(10) y
C6 C5 C4 . . . 120.23(10) y
C6 C5 H5 . . . 118.5(9) ?
C4 C5 H5 . . . 121.3(8) ?
C5 C6 C1 . . . 121.5(1) y
C5 C6 H6 . . . 118.9(8) ?
C1 C6 H6 . . . 119.6(8) ?
C7 C7 C4 3_666 . . 178.27(15) y

loop_
_geom_bond_atom_site_label_1
_geom_bond_atom_site_label_2
_geom_bond_site_symmetry_1
_geom_bond_site_symmetry_2
_geom_bond_distance
_geom_bond_publ_flag
B1 O8 . . 1.3575(15) y
B1 O9 . . 1.3728(14) y
B1 C1 . . 1.5698(14) y
O8 H8 . . 0.90(2) ?
O9 H9 . . 0.907(19) ?
C1 C6 . . 1.3960(15) y
C1 C2 . . 1.3965(15) y
C2 C3 . . 1.3843(15) y
C2 H2 . . 0.989(14) ?
C3 C4 . . 1.3987(16) y
C3 H3 . . 0.970(15) ?
C4 C5 . . 1.3968(16) y
C4 C7 . . 1.4368(15) y
C5 C6 . . 1.3867(15) y
C5 H5 . . 0.977(15) ?
C6 H6 . . 0.955(15) ?
C7 C7 . 3_666 1.196(2) y

loop_
_geom_hbond_atom_site_label_D
_geom_hbond_atom_site_label_H
_geom_hbond_atom_site_label_A
_geom_hbond_distance_DH
_geom_hbond_distance_HA
_geom_hbond_distance_DA
_geom_hbond_angle_DHA
_geom_hbond_site_symmetry_A
O8 H8 O9 0.90(2) 1.87(2) 2.7638(10) 172.20(18) 2_554
O9 H9 O8 0.907(19) 2.024(19) 2.8426(11) 149.40(16) 1_545

loop_
_geom_torsion_atom_site_label_1
_geom_torsion_atom_site_label_2
_geom_torsion_atom_site_label_3
_geom_torsion_atom_site_label_4
_geom_torsion_site_symmetry_1
_geom_torsion_site_symmetry_2
_geom_torsion_site_symmetry_3
_geom_torsion_site_symmetry_4
_geom_torsion
_geom_torsion_publ_flag
O8 B1 C1 C6 . . . . 155.83(11) y
O9 B1 C1 C6 . . . . -22.21(15) y
O8 B1 C1 C2 . . . . -21.67(15) y
O9 B1 C1 C2 . . . . 160.29(10) y
C6 C1 C2 C3 . . . . -0.09(16) y
B1 C1 C2 C3 . . . . 177.50(9) y
C1 C2 C3 C4 . . . . -1.04(17) y
C2 C3 C4 C5 . . . . 1.15(16) y
C2 C3 C4 C7 . . . . -177.1(1) y
C3 C4 C5 C6 . . . . -0.13(16) y
C7 C4 C5 C6 . . . . 178.12(10) y
C4 C5 C6 C1 . . . . -1.03(17) y
C2 C1 C6 C5 . . . . 1.13(16) y
B1 C1 C6 C5 . . . . -176.44(10) y
